data_2008956
loop_
_publ_author_name
'Ng, Seik Weng'

_publ_section_title
;
 2,2'-Iminodipyridinium(1+) dichlorotriphenylstannate and
 2,2'-iminodipyridinium(1+) tricyclohexylbis(trifluoroacetato)stannate
;
_journal_issue 9
_journal_name_full 'Acta Crystallographica Section C'
_journal_page_first IUC9900098
_journal_paper_doi 10.1107/S0108270199098923
_journal_volume 55
_journal_year 1999
_chemical_formula_iupac '(C10 H10 N3) [Sn (C2 F3 O2) (C6 H11)3]'
_chemical_formula_moiety '[C10 H10 N3] +, [(C6 H11)3 (C2 F3 O2) Sn] +'
_chemical_formula_sum 'C32 H43 F6 N3 O4 Sn'
_chemical_formula_weight 766.38
_chemical_name_systematic
;
 2,2'-Iminodipyridinium(1+) bis(trifluoroacetato)tricyclohexylstannate
;
_space_group_IT_number 15
_symmetry_cell_setting monoclinic
_symmetry_space_group_name_Hall '-C 2yc'
_symmetry_space_group_name_H-M 'C 1 2/c 1'
_audit_creation_method SHELXL-97
_cell_angle_alpha 90.00
_cell_angle_beta 99.678(5)
_cell_angle_gamma 90.00
_cell_formula_units_Z 4
_cell_length_a 18.8548(8)
_cell_length_b 10.9063(7)
_cell_length_c 17.591(2)
_cell_measurement_reflns_used 25
_cell_measurement_temperature 298(2)
_cell_measurement_theta_max 13.0
_cell_measurement_theta_min 12.0
_cell_volume 3565.9(5)
_computing_cell_refinement 'CELDIM (Enraf-Nonius, 1988)'
_computing_data_collection 'CAD-4/PC (Kretschmar, 1994)'
_computing_data_reduction 'XCAD4 (Harms, 1997)'
_computing_publication_material SHELXL97
_computing_structure_refinement 'SHELXL97 (Sheldrick, 1997b)'
_computing_structure_solution 'SHELXS97 (Sheldrick, 1997a)'
_diffrn_ambient_temperature 298(2)
_diffrn_measured_fraction_theta_full 1.000
_diffrn_measured_fraction_theta_max 1.000
_diffrn_measurement_device_type 'Enraf-Nonius CAD-4'
_diffrn_measurement_method \w
_diffrn_radiation_monochromator graphite
_diffrn_radiation_source 'fine-focus sealed tube'
_diffrn_radiation_type MoK\a
_diffrn_radiation_wavelength 0.71073
_diffrn_reflns_av_R_equivalents 0.0255
_diffrn_reflns_av_sigmaI/netI 0.0299
_diffrn_reflns_limit_h_max 22
_diffrn_reflns_limit_h_min -22
_diffrn_reflns_limit_k_max 0
_diffrn_reflns_limit_k_min -12
_diffrn_reflns_limit_l_max 20
_diffrn_reflns_limit_l_min -20
_diffrn_reflns_number 6439
_diffrn_reflns_theta_full 24.97
_diffrn_reflns_theta_max 24.97
_diffrn_reflns_theta_min 2.17
_diffrn_standards_decay_% 3
_diffrn_standards_interval_time 60
_diffrn_standards_number 3
_exptl_absorpt_coefficient_mu 0.786
_exptl_absorpt_correction_T_max 0.675
_exptl_absorpt_correction_T_min 0.621
_exptl_absorpt_correction_type '\y scan'
_exptl_absorpt_process_details '(North et al., 1968) in WinGX (Farrugia, 1998)'
_exptl_crystal_colour Colourless
_exptl_crystal_density_diffrn 1.428
_exptl_crystal_density_method 'not measured'
_exptl_crystal_description Block
_exptl_crystal_F_000 1568
_exptl_crystal_size_max 0.58
_exptl_crystal_size_mid 0.54
_exptl_crystal_size_min 0.50
_refine_diff_density_max 0.725
_refine_diff_density_min -0.852
_refine_ls_extinction_method none
_refine_ls_goodness_of_fit_ref 1.079
_refine_ls_hydrogen_treatment 'constr, U(H) = 1.5U~eq~(C,N).'
_refine_ls_matrix_type full
_refine_ls_number_parameters 192
_refine_ls_number_reflns 3121
_refine_ls_number_restraints 77
_refine_ls_restrained_S_all 1.146
_refine_ls_R_factor_all 0.0678
_refine_ls_R_factor_gt 0.0587
_refine_ls_shift/su_max 0.001
_refine_ls_shift/su_mean 0.000
_refine_ls_structure_factor_coef Fsqd
_refine_ls_weighting_details 'calc w=1/[\s^2^(Fo^2^)+(0.1148P)^2^+5.3386P] where P=(Fo^2^+2Fc^2^)/3'
_refine_ls_weighting_scheme calc
_refine_ls_wR_factor_ref 0.1732
_reflns_number_gt 2685
_reflns_number_total 3121
_reflns_threshold_expression >2sigma(I)
_cod_data_source_file qa0153.cif
_cod_data_source_block ipt178
_cod_depositor_comments
;
The following automatic conversions were performed:
'_symmetry_cell_setting' value 'Monoclinic' changed to 'monoclinic'
according to '/home/saulius/struct/CIF-dictionaries/cif_core.dic'
dictionary named 'cif_core.dic' version 2.4.1 from 2010-06-29.

Automatic conversion script
Id: cif_fix_enum 1527 2010-12-29 10:47:43Z saulius 

The following automatic conversions were performed:

'_symmetry_cell_setting' value 'Monoclinic' changed to 'monoclinic'
according to /home/saulius/struct/CIF-dictionaries/cif_core.dic
dictionary named 'cif_core.dic' version 2.4.1 from 2010-06-29.

Automatic conversion script
Id: cif_fix_values 1715 2011-07-08 13:25:40Z adriana 
;
_cod_original_cell_volume 3565.8(4)
_cod_original_sg_symbol_H-M 'C 2/c'
_cod_database_code 2008956

loop_
_symmetry_equiv_pos_as_xyz
'x, y, z'
'-x, y, -z+1/2'
'x+1/2, y+1/2, z'
'-x+1/2, y+1/2, -z+1/2'
'-x, -y, -z'
'x, -y, z-1/2'
'-x+1/2, -y+1/2, -z'
'x+1/2, -y+1/2, z-1/2'

loop_
_atom_site_label
_atom_site_fract_x
_atom_site_fract_y
_atom_site_fract_z
_atom_site_U_iso_or_equiv
_atom_site_adp_type
_atom_site_calc_flag
_atom_site_refinement_flags
_atom_site_occupancy
_atom_site_disorder_assembly
_atom_site_disorder_group
_atom_site_type_symbol
Sn1 0.5000 0.19190(4) 0.2500 0.0578(3) Uani d S 1 . . Sn
F1 0.5290(7) 0.1850(10) -0.0611(7) 0.124(2) Uani d PD 0.50 A -1 F
F2 0.4192(5) 0.1790(10) -0.0296(6) 0.124(2) Uani d PD 0.50 A -1 F
F3 0.4756(6) 0.3470(10) -0.0262(6) 0.124(2) Uani d PD 0.50 A -1 F
F1' 0.5340(10) 0.234(2) -0.0598(9) 0.202(5) Uani d PD 0.50 A -2 F
F2' 0.4690(10) 0.0910(10) -0.0286(8) 0.202(5) Uani d PD 0.50 A -2 F
F3' 0.4221(8) 0.264(2) -0.0392(9) 0.202(5) Uani d PD 0.50 A -2 F
O1 0.4771(3) 0.1964(5) 0.1167(3) 0.092(2) Uani d . 1 A . O
O2 0.5830(3) 0.2377(9) 0.0854(4) 0.115(2) Uani d . 1 A . O
N1 0.7007(5) 0.2440(10) 0.0153(6) 0.076(3) Uani d PD 0.50 C -3 N
N2 0.8062(8) 0.1420(10) 0.0069(6) 0.098(4) Uani d PGD 0.50 C -3 N
N2' 0.7806(7) 0.3760(10) -0.0318(7) 0.092(4) Uani d PGD 0.50 C -3 N
C1 0.4022(3) 0.0898(5) 0.2450(4) 0.072(2) Uani d D 1 B . C
C2 0.3352(3) 0.1665(6) 0.2183(7) 0.106(3) Uani d D 1 . . C
C3 0.2660(4) 0.0936(8) 0.2178(8) 0.139(4) Uani d D 1 B . C
C4 0.2660(4) -0.0257(9) 0.1768(6) 0.121(3) Uani d D 1 . . C
C5 0.3309(4) -0.1015(7) 0.2106(9) 0.170(6) Uani d D 1 B . C
C6 0.4002(4) -0.0292(7) 0.2037(9) 0.157(6) Uani d D 1 . . C
C7 0.5000 0.3860(8) 0.2500 0.119(5) Uani d SDU 1 B -3 C
C8 0.4419(9) 0.4560(10) 0.2810(10) 0.136(6) Uani d PDU 0.50 B -3 C
C9 0.4302(6) 0.5810(10) 0.237(2) 0.159(6) Uani d PDU 0.50 B -3 C
C10 0.5000 0.6540(10) 0.2500 0.170(7) Uani d SDU 1 B -3 C
C9' 0.5578(9) 0.5810(10) 0.2190(10) 0.159(6) Uani d PD 0.50 B -3 C
C8' 0.5706(5) 0.4570(10) 0.264(2) 0.136(6) Uani d PD 0.50 B -3 C
C11 0.5185(4) 0.2153(6) 0.0717(4) 0.079(2) Uiso d D 1 . . C
C12' 0.4868(5) 0.2180(10) -0.0108(6) 0.141(5) Uani d PD 0.50 A -2 C
C12 0.4868(5) 0.2180(10) -0.0108(6) 0.141(5) Uani d PD 0.50 A -1 C
C13 0.7370(7) 0.1460(10) 0.0244(6) 0.098(4) Uani d PGD 0.50 C -3 C
C14 0.7071(6) 0.043(2) 0.0524(7) 0.098(4) Uani d PGD 0.50 C -3 C
C15 0.7464(8) -0.0660(10) 0.0628(7) 0.098(4) Uani d PGD 0.50 C -3 C
C16 0.8155(8) -0.0700(10) 0.0453(7) 0.098(4) Uani d PGD 0.50 C -3 C
C17 0.8454(6) 0.0330(10) 0.0173(7) 0.098(4) Uani d PGD 0.50 C -3 C
C13' 0.7141(8) 0.3548(9) -0.0101(6) 0.092(4) Uani d PGD 0.50 C -3 C
C14' 0.6637(6) 0.4490(10) -0.0146(7) 0.092(4) Uani d PGD 0.50 C -3 C
C15' 0.6798(7) 0.5640(10) -0.0407(7) 0.092(4) Uani d PGD 0.50 C -3 C
C16' 0.7463(8) 0.5854(8) -0.0624(6) 0.092(4) Uani d PGD 0.50 C -3 C
C17' 0.7967(6) 0.4920(10) -0.0580(6) 0.092(4) Uani d PGD 0.50 C -3 C
H1 0.4000 0.0684 0.2987 0.107 Uiso calc R 1 . . H
H2A 0.3353 0.2367 0.2522 0.159 Uiso calc R 1 B . H
H2B 0.3364 0.1969 0.1667 0.159 Uiso calc R 1 . . H
H3A 0.2596 0.0785 0.2706 0.209 Uiso calc R 1 . . H
H3B 0.2254 0.1422 0.1932 0.209 Uiso calc R 1 . . H
H4A 0.2666 -0.0110 0.1225 0.182 Uiso calc R 1 B . H
H4B 0.2224 -0.0706 0.1811 0.182 Uiso calc R 1 . . H
H5A 0.3305 -0.1786 0.1830 0.254 Uiso calc R 1 . . H
H5B 0.3295 -0.1193 0.2643 0.254 Uiso calc R 1 . . H
H6A 0.4420 -0.0776 0.2253 0.236 Uiso calc R 1 B . H
H6B 0.4023 -0.0146 0.1498 0.236 Uiso calc R 1 . . H
H7 0.4852 0.4012 0.1947 0.179 Uiso calc PR 0.50 B -3 H
H8A 0.4563 0.4709 0.3357 0.204 Uiso calc PR 0.50 B -3 H
H8B 0.3976 0.4095 0.2732 0.204 Uiso calc PR 0.50 B -3 H
H9A 0.4151 0.5664 0.1821 0.238 Uiso calc PR 0.50 B -3 H
H9B 0.3927 0.6278 0.2554 0.238 Uiso calc PR 0.50 B -3 H
H10A 0.5150 0.6684 0.3047 0.255 Uiso calc PR 0.50 B -3 H
H10B 0.4929 0.7322 0.2241 0.255 Uiso calc PR 0.50 B -3 H
H9'1 0.6022 0.6278 0.2247 0.238 Uiso calc PR 0.50 B -3 H
H9'2 0.5425 0.5649 0.1640 0.238 Uiso calc PR 0.50 B -3 H
H8'1 0.6081 0.4100 0.2457 0.204 Uiso calc PR 0.50 B -3 H
H8'2 0.5854 0.4726 0.3185 0.204 Uiso calc PR 0.50 B -3 H
H1A 0.6588 0.2373 0.0281 0.114 Uiso calc PR 0.50 C -3 H
H14 0.6609 0.0458 0.0641 0.148 Uiso calc PR 0.50 C -3 H
H15 0.7264 -0.1350 0.0815 0.148 Uiso calc PR 0.50 C -3 H
H16 0.8418 -0.1428 0.0522 0.148 Uiso calc PR 0.50 C -3 H
H17 0.8917 0.0303 0.0056 0.148 Uiso calc PR 0.50 C -3 H
H2 0.8247 0.2059 -0.0105 0.148 Uiso calc PR 0.50 C -3 H
H14' 0.6193 0.4344 0.0000 0.137 Uiso calc PR 0.50 C -3 H
H15' 0.6461 0.6268 -0.0437 0.137 Uiso calc PR 0.50 C -3 H
H16' 0.7570 0.6626 -0.0799 0.137 Uiso calc PR 0.50 C -3 H
H17' 0.8411 0.5059 -0.0725 0.137 Uiso calc PR 0.50 C -3 H

loop_
_atom_site_aniso_label
_atom_site_aniso_U_11
_atom_site_aniso_U_22
_atom_site_aniso_U_33
_atom_site_aniso_U_12
_atom_site_aniso_U_13
_atom_site_aniso_U_23
Sn1 0.0450(3) 0.0490(3) 0.0839(4) 0.000 0.0237(2) 0.000
F1 0.104(5) 0.175(7) 0.095(4) 0.010(4) 0.022(3) 0.006(4)
F2 0.104(5) 0.175(7) 0.095(4) 0.010(4) 0.022(3) 0.006(4)
F3 0.104(5) 0.175(7) 0.095(4) 0.010(4) 0.022(3) 0.006(4)
F1' 0.220(10) 0.25(2) 0.127(7) -0.030(10) 0.015(7) -0.017(8)
F2' 0.220(10) 0.25(2) 0.127(7) -0.030(10) 0.015(7) -0.017(8)
F3' 0.220(10) 0.25(2) 0.127(7) -0.030(10) 0.015(7) -0.017(8)
O1 0.067(3) 0.133(5) 0.084(3) -0.007(2) 0.034(2) 0.016(3)
O2 0.071(3) 0.175(6) 0.105(4) -0.011(4) 0.035(3) 0.012(4)
N1 0.051(5) 0.093(7) 0.089(7) 0.000(6) 0.029(5) -0.002(7)
N2 0.100(6) 0.087(6) 0.109(8) 0.018(4) 0.020(5) 0.013(5)
N2' 0.098(6) 0.080(5) 0.095(7) 0.012(4) 0.009(4) 0.001(4)
C1 0.055(3) 0.068(4) 0.094(4) -0.009(3) 0.019(3) 0.008(3)
C2 0.051(4) 0.084(5) 0.182(9) -0.001(3) 0.017(5) 0.002(5)
C3 0.057(4) 0.128(8) 0.230(10) -0.006(5) 0.025(6) -0.015(9)
C4 0.077(5) 0.139(8) 0.147(8) -0.030(5) 0.014(5) -0.016(7)
C5 0.085(6) 0.072(5) 0.35(2) -0.027(5) 0.017(9) -0.014(8)
C6 0.069(5) 0.074(5) 0.33(2) -0.013(4) 0.037(7) -0.043(8)
C7 0.087(7) 0.058(6) 0.220(10) 0.02(2) 0.051(8) 0.01(2)
C8 0.099(7) 0.067(5) 0.25(2) 0.015(8) 0.050(10) 0.012(9)
C9 0.120(9) 0.076(6) 0.28(2) 0.011(10) 0.020(10) 0.020(10)
C10 0.170(10) 0.073(8) 0.26(2) 0.00(2) 0.010(10) 0.03(2)
C9' 0.120(9) 0.076(6) 0.28(2) 0.010(10) 0.020(10) 0.020(10)
C8' 0.099(7) 0.067(5) 0.25(2) 0.015(8) 0.050(10) 0.012(9)
C12 0.099(8) 0.21(2) 0.120(9) -0.012(9) 0.035(7) 0.022(9)
C12' 0.099(8) 0.21(2) 0.120(9) -0.012(9) 0.035(7) 0.022(9)
C13 0.100(6) 0.087(6) 0.109(8) 0.018(4) 0.020(5) 0.013(5)
C14 0.100(6) 0.087(6) 0.109(8) 0.018(4) 0.020(5) 0.013(5)
C15 0.100(6) 0.087(6) 0.109(8) 0.018(4) 0.020(5) 0.013(5)
C16 0.100(6) 0.087(6) 0.109(8) 0.018(4) 0.020(5) 0.013(5)
C17 0.100(6) 0.087(6) 0.109(8) 0.018(4) 0.020(5) 0.013(5)
C13' 0.098(6) 0.080(5) 0.095(7) 0.012(4) 0.009(4) 0.001(4)
C14' 0.098(6) 0.080(5) 0.095(7) 0.012(4) 0.009(4) 0.001(4)
C15' 0.098(6) 0.080(5) 0.095(7) 0.012(4) 0.009(4) 0.001(4)
C16' 0.098(6) 0.080(5) 0.095(7) 0.012(4) 0.009(4) 0.001(4)
C17' 0.098(6) 0.080(5) 0.095(7) 0.012(4) 0.009(4) 0.001(4)

loop_
_atom_type_symbol
_atom_type_description
_atom_type_scat_dispersion_real
_atom_type_scat_dispersion_imag
_atom_type_scat_source
C C 0.0033 0.0016 'International Tables Vol C Tables 4.2.6.8 and 6.1.1.4'
H H 0.0000 0.0000 'International Tables Vol C Tables 4.2.6.8 and 6.1.1.4'
N N 0.0061 0.0033 'International Tables Vol C Tables 4.2.6.8 and 6.1.1.4'
O O 0.0106 0.0060 'International Tables Vol C Tables 4.2.6.8 and 6.1.1.4'
F F 0.0171 0.0103 'International Tables Vol C Tables 4.2.6.8 and 6.1.1.4'
Sn Sn -0.6537 1.4246 'International Tables Vol C Tables 4.2.6.8 and 6.1.1.4'

loop_
_geom_angle_atom_site_label_1
_geom_angle_atom_site_label_2
_geom_angle_atom_site_label_3
_geom_angle_site_symmetry_1
_geom_angle_site_symmetry_3
_geom_angle
_geom_angle_publ_flag
C1 Sn1 C7 . . 121.3(2) yes
C1 Sn1 C1 . 2_655 117.4(3) yes
C1 Sn1 O1 . . 87.5(2) yes
C1 Sn1 O1 . 2_655 93.7(2) yes
C1 Sn1 C7 2_655 . 121.3(2) yes
C1 Sn1 O1 2_655 . 93.7(2) yes
C1 Sn1 O1 2_655 2_655 87.5(2) yes
C7 Sn1 O1 . . 88.80(10) yes
C7 Sn1 O1 . 2_655 88.80(10) yes
O1 Sn1 O1 . 2_655 177.5(3) yes
F2 C12 F1 . . 114.0(10) no
F2 C12 F3 . . 99.3(9) no
F1 C12 F3 . . 102.7(9) no
F2 C12 C11 . . 116.8(8) no
F1 C12 C11 . . 117.3(9) no
F3 C12 C11 . . 103.0(8) no
C11 O1 Sn1 . . 129.1(5) no
C6 C1 C2 . . 112.2(6) no
C6 C1 Sn1 . . 115.1(4) no
C2 C1 Sn1 . . 113.1(4) no
C3 C2 C1 . . 112.4(6) no
C4 C3 C2 . . 112.8(7) no
C3 C4 C5 . . 110.7(7) no
C4 C5 C6 . . 109.3(7) no
C1 C6 C5 . . 111.0(7) no
C8 C7 C8' . . 110.6(9) no
C8 C7 Sn1 . . 120.5(5) no
C8' C7 Sn1 . . 120.5(5) no
C7 C8 C9 . . 108.0(10) no
C10 C9 C8 . . 109.0(10) no
C9 C10 C9' . . 109.0(10) no
C10 C9' C8' . . 109.0(10) no
C7 C8' C9' . . 108.0(10) no
O1 C11 O2 . . 129.1(7) no
O1 C11 C12 . . 116.3(7) no
O2 C11 C12 . . 114.5(7) no
C13 N1 C13' . . 133.0(10) no
N1 C13 C14 . . 119.0(10) no
N1 C13 N2 . . 121.0(10) no
C14 C13 N2 . . 120.0 no
C13 C14 C15 . . 120.0 no
C14 C15 C16 . . 120.0 no
C17 C16 C15 . . 120.0 no
C16 C17 N2 . . 120.0 no
C17 N2 C13 . . 120.0 no
N1 C13' C14' . . 122.0(10) no
N1 C13' N2' . . 119.0(10) no
C14' C13' N2' . . 120.0 no
C13' C14' C15' . . 120.0 no
C16' C15' C14' . . 120.0 no
C17' C16' C15' . . 120.0 no
C16' C17' N2' . . 120.0 no
C17' N2' C13' . . 120.0 no

loop_
_geom_bond_atom_site_label_1
_geom_bond_atom_site_label_2
_geom_bond_site_symmetry_2
_geom_bond_distance
_geom_bond_publ_flag
Sn1 C1 . 2.143(5) yes
Sn1 C1 2_655 2.143(5) yes
Sn1 C7 . 2.117(9) yes
Sn1 O1 . 2.313(5) yes
Sn1 O1 2_655 2.313(5) yes
C12 F1 . 1.334(9) no
C12 F2 . 1.331(9) no
C12 F3 . 1.440(9) no
C12 C11 . 1.480(10) no
O1 C11 . 1.219(9) no
O2 C11 . 1.223(9) no
C1 C6 . 1.486(8) no
C1 C2 . 1.523(7) no
C2 C3 . 1.527(8) no
C3 C4 . 1.488(8) no
C4 C5 . 1.514(8) no
C5 C6 . 1.548(8) no
C7 C8 . 1.510(10) no
C7 C8' . 1.520(10) no
C8 C9 . 1.560(10) no
C9 C10 . 1.520(10) no
C10 C9' . 1.530(10) no
C9' C8' . 1.570(10) no
N1 C13 . 1.260(10) no
N1 C13' . 1.330(10) no
C13 C14 . 1.3900 no
C13 N2 . 1.3900 no
C14 C15 . 1.3900 no
C15 C16 . 1.3900 no
C16 C17 . 1.3900 no
C17 N2 . 1.3900 no
C13' C14' . 1.3900 no
C13' N2' . 1.3900 no
C14' C15' . 1.3900 no
C15' C16' . 1.3900 no
C16' C17' . 1.3900 no
C17' N2' . 1.3900 no

loop_
_geom_hbond_atom_site_label_D
_geom_hbond_atom_site_label_H
_geom_hbond_atom_site_label_A
_geom_hbond_distance_DH
_geom_hbond_distance_HA
_geom_hbond_distance_DA
_geom_hbond_angle_DHA
_geom_hbond_publ_flag
N1 H1A O2 0.86 1.88 2.720(10) 162 no
